data_4306000
loop_
_publ_author_name
'Roberto Pattacini'
'G\"unter Margraf'
'Abdelatif Messaoudi'
'Nicola Oberbeckmann-Winter'
'Pierre Braunstein'

_publ_contact_author_address
;Laboratoire de Chimie de Coordination
CNRS-Universit\'e Louis Pasteur
Institut Le Bel - 4 rue Blaise Pascal
67070 Strasbourg Cedex - France
;
_publ_contact_author_email braunst@chimie.u-strasbg.fr
_publ_contact_author_fax +33(0)390241322
_publ_contact_author_name 'Dr. Pierre Braunstein'
_publ_contact_author_phone +33(0)390241308
_publ_section_title
;
Formation of P-C Bonds under Unexpectedly Mild Conditions. Phosphoryl
Migration and Metal Coordination of Diphenylphosphinomethyl-oxazolines and
-thiazolines
;
_journal_name_full 'Inorganic Chemistry'
_journal_page_first 9886
_journal_page_last 9897
_journal_paper_doi 10.1021/ic800934h
_journal_volume 47
_journal_year 2008
_chemical_formula_moiety 'C28 H25 N O1.32 P2'
_chemical_formula_sum 'C28 H25 N O1.32 P2'
_chemical_formula_weight 458.55
_space_group_IT_number 2
_symmetry_cell_setting triclinic
_symmetry_Int_Tables_number 2
_symmetry_space_group_name_Hall '-P 1'
_symmetry_space_group_name_H-M 'P -1'
_atom_sites_solution_hydrogens geom
_atom_sites_solution_primary direct
_atom_sites_solution_secondary difmap
_audit_creation_method SHELXL-97
_cell_angle_alpha 80.151(6)
_cell_angle_beta 76.242(7)
_cell_angle_gamma 77.920(5)
_cell_formula_units_Z 2
_cell_length_a 8.7124(10)
_cell_length_b 11.4999(13)
_cell_length_c 12.6509(10)
_cell_measurement_reflns_used 2644
_cell_measurement_temperature 173(2)
_cell_measurement_theta_max 26.022
_cell_measurement_theta_min 0.998
_cell_volume 1194.0(2)
_computing_cell_refinement 'HKL Scalepack (Otwinowski & Minor 1997)'
_computing_data_collection 'Collect (Nonius BV, 1997-2000)'
_computing_data_reduction 'HKL Denzo and Scalepack (Otwinowski & Minor 1997)'
_computing_molecular_graphics Ortep3
_computing_publication_material Platon
_computing_structure_refinement 'SHELXL-97 (Sheldrick, 1997)'
_computing_structure_solution 'Shelxs-97 (Sheldrick, 1997)'
_diffrn_ambient_temperature 173(2)
_diffrn_detector_area_resol_mean 9
_diffrn_measured_fraction_theta_full 0.996
_diffrn_measured_fraction_theta_max 0.996
_diffrn_measurement_device_type KappaCCD
_diffrn_measurement_method CCD
_diffrn_radiation_monochromator graphite
_diffrn_radiation_probe x-ray
_diffrn_radiation_type MoK\a
_diffrn_radiation_wavelength 0.71073
_diffrn_reflns_av_R_equivalents 0.0455
_diffrn_reflns_av_sigmaI/netI 0.1114
_diffrn_reflns_limit_h_max 8
_diffrn_reflns_limit_h_min -10
_diffrn_reflns_limit_k_max 13
_diffrn_reflns_limit_k_min -13
_diffrn_reflns_limit_l_max 15
_diffrn_reflns_limit_l_min -14
_diffrn_reflns_number 6272
_diffrn_reflns_theta_full 25.05
_diffrn_reflns_theta_max 25.05
_diffrn_reflns_theta_min 1.67
_diffrn_source 'fine-focus sealed tube'
_exptl_absorpt_coefficient_mu 0.204
_exptl_absorpt_correction_type none
_exptl_crystal_colour colorless
_exptl_crystal_density_diffrn 1.275
_exptl_crystal_density_method 'not measured'
_exptl_crystal_description plate
_exptl_crystal_F_000 481
_exptl_crystal_size_max 0.1
_exptl_crystal_size_mid 0.06
_exptl_crystal_size_min 0.02
_refine_diff_density_max 0.344
_refine_diff_density_min -0.300
_refine_diff_density_rms 0.070
_refine_ls_extinction_method none
_refine_ls_goodness_of_fit_ref 1.105
_refine_ls_hydrogen_treatment constr
_refine_ls_matrix_type full
_refine_ls_number_parameters 298
_refine_ls_number_reflns 4218
_refine_ls_number_restraints 0
_refine_ls_restrained_S_all 1.105
_refine_ls_R_factor_all 0.1363
_refine_ls_R_factor_gt 0.0722
_refine_ls_shift/su_max 0.000
_refine_ls_shift/su_mean 0.000
_refine_ls_structure_factor_coef Fsqd
_refine_ls_weighting_details 'calc w=1/[\s^2^(Fo^2^)+(0.0619P)^2^+0.1971P] where P=(Fo^2^+2Fc^2^)/3'
_refine_ls_weighting_scheme calc
_refine_ls_wR_factor_gt 0.1304
_refine_ls_wR_factor_ref 0.1611
_reflns_number_gt 2607
_reflns_number_total 4218
_reflns_threshold_expression >2sigma(I)
_cod_data_source_file ic800934h_si_003.cif
_cod_data_source_block Compound1ox
_cod_database_code 4306000

loop_
_symmetry_equiv_pos_as_xyz
'x, y, z'
'-x, -y, -z'

loop_
_atom_site_label
_atom_site_type_symbol
_atom_site_fract_x
_atom_site_fract_y
_atom_site_fract_z
_atom_site_U_iso_or_equiv
_atom_site_adp_type
_atom_site_occupancy
_atom_site_symmetry_multiplicity
_atom_site_calc_flag
_atom_site_refinement_flags
_atom_site_disorder_assembly
_atom_site_disorder_group
P1 P 0.53915(14) 0.83376(10) 1.27867(8) 0.0360(3) Uani 1 1 d . . .
P2 P 0.38351(13) 0.67979(9) 0.98183(8) 0.0292(3) Uani 1 1 d . . .
N1 N 0.3409(4) 0.8216(3) 1.0194(2) 0.0276(8) Uani 1 1 d . . .
C1 C 0.2245(5) 0.9227(3) 0.9808(3) 0.0356(10) Uani 1 1 d . . .
H1A H 0.1153 0.9079 1.0065 0.043 Uiso 1 1 calc R . .
H1B H 0.2474 0.9394 0.9014 0.043 Uiso 1 1 calc R . .
C2 C 0.2523(5) 1.0232(4) 1.0329(3) 0.0427(11) Uani 1 1 d . . .
H2A H 0.3245 1.0703 0.9812 0.051 Uiso 1 1 calc R . .
H2B H 0.1519 1.0756 1.0576 0.051 Uiso 1 1 calc R . .
C3 C 0.3851(5) 0.8475(3) 1.1103(3) 0.0278(9) Uani 1 1 d . . .
C4 C 0.4723(5) 0.7774(3) 1.1778(3) 0.0323(10) Uani 1 1 d . . .
H4 H 0.4995 0.6957 1.1722 0.039 Uiso 1 1 calc R . .
C5 C 0.3711(5) 0.8439(3) 1.3975(3) 0.0295(9) Uani 1 1 d . . .
C6 C 0.2181(5) 0.8271(4) 1.3971(3) 0.0439(11) Uani 1 1 d . . .
H6 H 0.1978 0.8055 1.3348 0.053 Uiso 1 1 calc R . .
C7 C 0.0945(6) 0.8425(4) 1.4893(4) 0.0523(13) Uani 1 1 d . . .
H7 H -0.0080 0.8322 1.4876 0.063 Uiso 1 1 calc R . .
C8 C 0.1229(6) 0.8725(4) 1.5822(4) 0.0513(13) Uani 1 1 d . . .
H8 H 0.0406 0.8817 1.6438 0.062 Uiso 1 1 calc R . .
C9 C 0.2734(6) 0.8889(4) 1.5834(3) 0.0544(13) Uani 1 1 d . . .
H9 H 0.2931 0.9095 1.6462 0.065 Uiso 1 1 calc R . .
C10 C 0.3969(5) 0.8750(4) 1.4920(3) 0.0422(11) Uani 1 1 d . . .
H10 H 0.4985 0.8867 1.4942 0.051 Uiso 1 1 calc R . .
C11 C 0.6720(5) 0.7008(4) 1.3267(3) 0.0335(10) Uani 1 1 d . . .
C12 C 0.6223(5) 0.5900(4) 1.3641(3) 0.0437(11) Uani 1 1 d . . .
H12 H 0.5162 0.5843 1.3678 0.052 Uiso 1 1 calc R . .
C13 C 0.7272(6) 0.4889(4) 1.3958(3) 0.0468(12) Uani 1 1 d . . .
H13 H 0.6924 0.4158 1.4191 0.056 Uiso 1 1 calc R . .
C14 C 0.8839(6) 0.4979(5) 1.3923(3) 0.0503(13) Uani 1 1 d . . .
H14 H 0.9555 0.4304 1.4129 0.060 Uiso 1 1 calc R . .
C15 C 0.9345(6) 0.6062(5) 1.3586(3) 0.0522(13) Uani 1 1 d . . .
H15 H 1.0397 0.6119 1.3577 0.063 Uiso 1 1 calc R . .
C16 C 0.8302(5) 0.7067(4) 1.3258(3) 0.0426(11) Uani 1 1 d . . .
H16 H 0.8662 0.7794 1.3028 0.051 Uiso 1 1 calc R . .
C17 C 0.5003(4) 0.7016(3) 0.8422(3) 0.0270(9) Uani 1 1 d . . .
C18 C 0.5603(4) 0.8060(3) 0.7957(3) 0.0314(10) Uani 1 1 d . . .
H18 H 0.5337 0.8717 0.8346 0.038 Uiso 1 1 calc R . .
C19 C 0.6594(5) 0.8135(4) 0.6922(3) 0.0394(11) Uani 1 1 d . . .
H19 H 0.6982 0.8840 0.6620 0.047 Uiso 1 1 calc R . .
C20 C 0.7002(5) 0.7169(4) 0.6342(3) 0.0419(11) Uani 1 1 d . . .
H20 H 0.7661 0.7220 0.5645 0.050 Uiso 1 1 calc R . .
C21 C 0.6433(5) 0.6127(4) 0.6795(3) 0.0451(12) Uani 1 1 d . . .
H21 H 0.6713 0.5471 0.6405 0.054 Uiso 1 1 calc R . .
C22 C 0.5448(5) 0.6047(4) 0.7827(3) 0.0393(11) Uani 1 1 d . . .
H22 H 0.5078 0.5335 0.8127 0.047 Uiso 1 1 calc R . .
C23 C 0.1874(5) 0.6692(3) 0.9615(3) 0.0298(10) Uani 1 1 d . . .
C24 C 0.1406(5) 0.6851(4) 0.8615(3) 0.0367(10) Uani 1 1 d . . .
H24 H 0.2144 0.7012 0.7968 0.044 Uiso 1 1 calc R . .
C25 C -0.0142(5) 0.6775(4) 0.8567(4) 0.0448(11) Uani 1 1 d . . .
H25 H -0.0439 0.6885 0.7893 0.054 Uiso 1 1 calc R . .
C26 C -0.1243(5) 0.6535(4) 0.9528(4) 0.0430(11) Uani 1 1 d . . .
H26 H -0.2285 0.6492 0.9498 0.052 Uiso 1 1 calc R . .
C27 C -0.0807(5) 0.6362(4) 1.0523(4) 0.0440(12) Uani 1 1 d . . .
H27 H -0.1549 0.6194 1.1166 0.053 Uiso 1 1 calc R . .
C28 C 0.0727(5) 0.6436(3) 1.0569(3) 0.0379(11) Uani 1 1 d . . .
H28 H 0.1013 0.6315 1.1247 0.045 Uiso 1 1 calc R . .
O1 O 0.3233(3) 0.9641(2) 1.1247(2) 0.0366(7) Uani 1 1 d . . .
O2 O 0.6268(10) 0.9247(7) 1.2516(6) 0.040(2) Uani 0.32 1 d P . .

loop_
_atom_site_aniso_label
_atom_site_aniso_U_11
_atom_site_aniso_U_22
_atom_site_aniso_U_33
_atom_site_aniso_U_23
_atom_site_aniso_U_13
_atom_site_aniso_U_12
P1 0.0388(7) 0.0457(7) 0.0293(6) -0.0057(5) -0.0130(5) -0.0124(6)
P2 0.0336(6) 0.0302(6) 0.0267(6) -0.0052(4) -0.0099(5) -0.0070(5)
N1 0.0311(19) 0.0264(18) 0.0266(17) -0.0054(13) -0.0115(14) -0.0003(15)
C1 0.034(2) 0.038(2) 0.035(2) -0.0020(18) -0.0144(19) -0.001(2)
C2 0.043(3) 0.033(2) 0.059(3) -0.003(2) -0.024(2) -0.006(2)
C3 0.028(2) 0.029(2) 0.028(2) -0.0073(17) -0.0023(18) -0.0082(18)
C4 0.040(3) 0.031(2) 0.031(2) -0.0024(17) -0.0180(19) -0.007(2)
C5 0.040(3) 0.022(2) 0.029(2) -0.0041(16) -0.0126(19) -0.0041(18)
C6 0.049(3) 0.049(3) 0.039(3) -0.003(2) -0.015(2) -0.018(2)
C7 0.039(3) 0.059(3) 0.055(3) -0.003(2) -0.002(2) -0.013(2)
C8 0.051(3) 0.058(3) 0.035(3) -0.002(2) 0.000(2) -0.001(3)
C9 0.061(4) 0.064(3) 0.035(3) -0.018(2) -0.009(2) 0.005(3)
C10 0.046(3) 0.045(3) 0.037(2) -0.012(2) -0.014(2) 0.001(2)
C11 0.033(3) 0.049(3) 0.020(2) -0.0045(18) -0.0090(18) -0.009(2)
C12 0.036(3) 0.064(3) 0.035(2) -0.008(2) -0.014(2) -0.006(2)
C13 0.050(3) 0.052(3) 0.038(3) -0.006(2) -0.016(2) 0.002(2)
C14 0.048(3) 0.064(3) 0.035(3) -0.014(2) -0.015(2) 0.014(3)
C15 0.031(3) 0.087(4) 0.040(3) -0.016(3) -0.013(2) 0.000(3)
C16 0.037(3) 0.061(3) 0.035(2) -0.011(2) -0.011(2) -0.012(2)
C17 0.029(2) 0.027(2) 0.029(2) -0.0057(17) -0.0113(17) -0.0050(18)
C18 0.030(2) 0.031(2) 0.036(2) -0.0075(17) -0.0109(19) -0.0031(19)
C19 0.034(3) 0.041(3) 0.040(2) 0.002(2) -0.004(2) -0.011(2)
C20 0.030(3) 0.060(3) 0.030(2) -0.006(2) -0.0010(19) -0.004(2)
C21 0.043(3) 0.051(3) 0.042(3) -0.023(2) -0.001(2) -0.007(2)
C22 0.042(3) 0.041(3) 0.038(2) -0.012(2) -0.002(2) -0.014(2)
C23 0.037(2) 0.025(2) 0.029(2) -0.0082(16) -0.0072(19) -0.0055(18)
C24 0.038(3) 0.044(3) 0.032(2) -0.0081(18) -0.009(2) -0.011(2)
C25 0.046(3) 0.051(3) 0.042(3) -0.004(2) -0.021(2) -0.005(2)
C26 0.028(3) 0.043(3) 0.065(3) -0.016(2) -0.016(2) -0.006(2)
C27 0.035(3) 0.047(3) 0.048(3) -0.014(2) 0.002(2) -0.009(2)
C28 0.041(3) 0.043(3) 0.033(2) -0.0119(19) -0.005(2) -0.012(2)
O1 0.0446(18) 0.0292(16) 0.0407(16) -0.0116(12) -0.0180(14) -0.0010(13)
O2 0.043(6) 0.040(5) 0.044(5) -0.001(4) -0.012(4) -0.021(4)

loop_
_atom_type_symbol
_atom_type_description
_atom_type_scat_dispersion_real
_atom_type_scat_dispersion_imag
_atom_type_scat_source
P P 0.1023 0.0942 'International Tables Vol C Tables 4.2.6.8 and 6.1.1.4'
N N 0.0061 0.0033 'International Tables Vol C Tables 4.2.6.8 and 6.1.1.4'
C C 0.0033 0.0016 'International Tables Vol C Tables 4.2.6.8 and 6.1.1.4'
O O 0.0106 0.0060 'International Tables Vol C Tables 4.2.6.8 and 6.1.1.4'
H H 0.0000 0.0000 'International Tables Vol C Tables 4.2.6.8 and 6.1.1.4'

loop_
_geom_angle_atom_site_label_1
_geom_angle_atom_site_label_2
_geom_angle_atom_site_label_3
_geom_angle
_geom_angle_site_symmetry_1
_geom_angle_site_symmetry_3
_geom_angle_publ_flag
O2 P1 C4 121.9(4) . . ?
O2 P1 C11 106.3(4) . . ?
C4 P1 C11 100.58(19) . . ?
O2 P1 C5 117.4(4) . . ?
C4 P1 C5 106.20(19) . . ?
C11 P1 C5 101.11(17) . . ?
N1 P2 C23 99.46(16) . . ?
N1 P2 C17 102.58(15) . . ?
C23 P2 C17 103.08(17) . . ?
C3 N1 C1 109.8(3) . . ?
C3 N1 P2 122.5(3) . . ?
C1 N1 P2 126.1(3) . . ?
N1 C1 C2 101.3(3) . . ?
N1 C1 H1A 111.5 . . ?
C2 C1 H1A 111.5 . . ?
N1 C1 H1B 111.5 . . ?
C2 C1 H1B 111.5 . . ?
H1A C1 H1B 109.3 . . ?
O1 C2 C1 104.9(3) . . ?
O1 C2 H2A 110.8 . . ?
C1 C2 H2A 110.8 . . ?
O1 C2 H2B 110.8 . . ?
C1 C2 H2B 110.8 . . ?
H2A C2 H2B 108.8 . . ?
C4 C3 O1 121.1(3) . . ?
C4 C3 N1 129.9(3) . . ?
O1 C3 N1 109.1(3) . . ?
C3 C4 P1 122.7(3) . . ?
C3 C4 H4 118.7 . . ?
P1 C4 H4 118.7 . . ?
C10 C5 C6 118.0(4) . . ?
C10 C5 P1 117.9(3) . . ?
C6 C5 P1 124.0(3) . . ?
C5 C6 C7 120.5(4) . . ?
C5 C6 H6 119.8 . . ?
C7 C6 H6 119.8 . . ?
C8 C7 C6 120.5(5) . . ?
C8 C7 H7 119.8 . . ?
C6 C7 H7 119.8 . . ?
C9 C8 C7 119.4(4) . . ?
C9 C8 H8 120.3 . . ?
C7 C8 H8 120.3 . . ?
C8 C9 C10 120.7(4) . . ?
C8 C9 H9 119.6 . . ?
C10 C9 H9 119.6 . . ?
C5 C10 C9 120.9(4) . . ?
C5 C10 H10 119.6 . . ?
C9 C10 H10 119.6 . . ?
C16 C11 C12 117.4(4) . . ?
C16 C11 P1 119.9(3) . . ?
C12 C11 P1 122.6(3) . . ?
C13 C12 C11 121.6(4) . . ?
C13 C12 H12 119.2 . . ?
C11 C12 H12 119.2 . . ?
C14 C13 C12 119.2(5) . . ?
C14 C13 H13 120.4 . . ?
C12 C13 H13 120.4 . . ?
C15 C14 C13 120.2(5) . . ?
C15 C14 H14 119.9 . . ?
C13 C14 H14 119.9 . . ?
C14 C15 C16 120.5(5) . . ?
C14 C15 H15 119.8 . . ?
C16 C15 H15 119.8 . . ?
C15 C16 C11 121.0(4) . . ?
C15 C16 H16 119.5 . . ?
C11 C16 H16 119.5 . . ?
C22 C17 C18 118.0(3) . . ?
C22 C17 P2 118.0(3) . . ?
C18 C17 P2 123.7(3) . . ?
C19 C18 C17 120.9(4) . . ?
C19 C18 H18 119.6 . . ?
C17 C18 H18 119.6 . . ?
C20 C19 C18 120.1(4) . . ?
C20 C19 H19 119.9 . . ?
C18 C19 H19 119.9 . . ?
C21 C20 C19 119.7(4) . . ?
C21 C20 H20 120.2 . . ?
C19 C20 H20 120.2 . . ?
C20 C21 C22 120.4(4) . . ?
C20 C21 H21 119.8 . . ?
C22 C21 H21 119.8 . . ?
C21 C22 C17 120.8(4) . . ?
C21 C22 H22 119.6 . . ?
C17 C22 H22 119.6 . . ?
C24 C23 C28 117.5(4) . . ?
C24 C23 P2 126.4(3) . . ?
C28 C23 P2 116.1(3) . . ?
C25 C24 C23 121.1(4) . . ?
C25 C24 H24 119.5 . . ?
C23 C24 H24 119.5 . . ?
C26 C25 C24 119.6(4) . . ?
C26 C25 H25 120.2 . . ?
C24 C25 H25 120.2 . . ?
C27 C26 C25 120.5(4) . . ?
C27 C26 H26 119.8 . . ?
C25 C26 H26 119.8 . . ?
C26 C27 C28 119.8(4) . . ?
C26 C27 H27 120.1 . . ?
C28 C27 H27 120.1 . . ?
C27 C28 C23 121.5(4) . . ?
C27 C28 H28 119.2 . . ?
C23 C28 H28 119.2 . . ?
C3 O1 C2 109.6(3) . . ?

loop_
_geom_bond_atom_site_label_1
_geom_bond_atom_site_label_2
_geom_bond_distance
_geom_bond_site_symmetry_2
_geom_bond_publ_flag
P1 O2 1.372(8) . ?
P1 C4 1.784(4) . ?
P1 C11 1.823(4) . ?
P1 C5 1.833(4) . ?
P2 N1 1.718(3) . ?
P2 C23 1.819(4) . ?
P2 C17 1.822(4) . ?
N1 C3 1.391(5) . ?
N1 C1 1.472(5) . ?
C1 C2 1.512(5) . ?
C1 H1A 0.9700 . ?
C1 H1B 0.9700 . ?
C2 O1 1.445(5) . ?
C2 H2A 0.9700 . ?
C2 H2B 0.9700 . ?
C3 C4 1.332(5) . ?
C3 O1 1.363(4) . ?
C4 H4 0.9300 . ?
C5 C10 1.384(5) . ?
C5 C6 1.388(6) . ?
C6 C7 1.394(6) . ?
C6 H6 0.9300 . ?
C7 C8 1.369(6) . ?
C7 H7 0.9300 . ?
C8 C9 1.367(6) . ?
C8 H8 0.9300 . ?
C9 C10 1.386(6) . ?
C9 H9 0.9300 . ?
C10 H10 0.9300 . ?
C11 C16 1.391(6) . ?
C11 C12 1.400(6) . ?
C12 C13 1.384(6) . ?
C12 H12 0.9300 . ?
C13 C14 1.381(6) . ?
C13 H13 0.9300 . ?
C14 C15 1.373(6) . ?
C14 H14 0.9300 . ?
C15 C16 1.382(6) . ?
C15 H15 0.9300 . ?
C16 H16 0.9300 . ?
C17 C22 1.388(5) . ?
C17 C18 1.391(5) . ?
C18 C19 1.386(5) . ?
C18 H18 0.9300 . ?
C19 C20 1.375(6) . ?
C19 H19 0.9300 . ?
C20 C21 1.374(6) . ?
C20 H20 0.9300 . ?
C21 C22 1.382(5) . ?
C21 H21 0.9300 . ?
C22 H22 0.9300 . ?
C23 C24 1.391(5) . ?
C23 C28 1.403(5) . ?
C24 C25 1.386(6) . ?
C24 H24 0.9300 . ?
C25 C26 1.384(5) . ?
C25 H25 0.9300 . ?
C26 C27 1.371(6) . ?
C26 H26 0.9300 . ?
C27 C28 1.372(6) . ?
C27 H27 0.9300 . ?
C28 H28 0.9300 . ?
